data_1555317
loop_
_publ_author_name
'Ishidoshiro, Makoto'
'Matsumura, Yoshimasa'
'Imoto, Hiroaki'
'Irie, Yasuyuki'
'Kato, Takuji'
'Watase, Seiji'
'Matsukawa, Kimihiro'
'Inagi, Shinsuke'
'Tomita, Ikuyoshi'
'Naka, Kensuke'

_publ_section_title
;
 Practical Synthesis and Properties of 2,5-Diarylarsoles.
;
_journal_issue 19
_journal_name_full 'Organic letters'
_journal_page_first 4854
_journal_page_last 4857
_journal_paper_doi 10.1021/acs.orglett.5b02416
_journal_volume 17
_journal_year 2015
_chemical_formula_moiety 'C22 H17 Au Cl P'
_chemical_formula_sum 'C22 H17 Au Cl P'
_chemical_formula_weight 544.77
_space_group_crystal_system orthorhombic
_space_group_IT_number 61
_space_group_name_Hall '-P 2ac 2ab'
_space_group_name_H-M_alt 'P b c a'
_atom_sites_solution_hydrogens geom
_atom_sites_solution_primary direct
_atom_sites_solution_secondary difmap
_cell_angle_alpha 90.0000
_cell_angle_beta 90.0000
_cell_angle_gamma 90.0000
_cell_formula_units_Z 8
_cell_length_a 9.915(3)
_cell_length_b 17.298(5)
_cell_length_c 22.652(6)
_cell_measurement_reflns_used 8683
_cell_measurement_temperature 273
_cell_measurement_theta_max 27.49
_cell_measurement_theta_min 3.13
_cell_volume 3885.0(19)
_computing_cell_refinement DTREK
_computing_data_collection DTREK
_computing_data_reduction DTREK
_computing_molecular_graphics 'CrystalStructure 4.1'
_computing_publication_material 'CrystalStructure 4.1 (Rigaku, 2014)'
_computing_structure_refinement 'SHELXL2013 (Sheldrick, 2008)'
_computing_structure_solution 'SIR2011 (Burla, et al., 2012)'
_diffrn_ambient_temperature 273
_diffrn_detector_area_resol_mean 13.653
_diffrn_measured_fraction_theta_full 0.998
_diffrn_measured_fraction_theta_max 0.998
_diffrn_measurement_device_type 'Rigaku XtaLAB mini'
_diffrn_measurement_method \w
_diffrn_radiation_type 'Mo K\a'
_diffrn_radiation_wavelength 0.71075
_diffrn_reflns_av_R_equivalents 0.1309
_diffrn_reflns_Laue_measured_fraction_full 0.998
_diffrn_reflns_Laue_measured_fraction_max 0.998
_diffrn_reflns_limit_h_max 11
_diffrn_reflns_limit_h_min -12
_diffrn_reflns_limit_k_max 22
_diffrn_reflns_limit_k_min -22
_diffrn_reflns_limit_l_max 29
_diffrn_reflns_limit_l_min -29
_diffrn_reflns_number 38501
_diffrn_reflns_point_group_measured_fraction_full 0.998
_diffrn_reflns_point_group_measured_fraction_max 0.998
_diffrn_reflns_theta_full 25.242
_diffrn_reflns_theta_max 27.474
_diffrn_reflns_theta_min 3.253
_diffrn_standards_number 0
_exptl_absorpt_coefficient_mu 7.821
_exptl_absorpt_correction_T_max 1.000
_exptl_absorpt_correction_T_min 1.000
_exptl_absorpt_correction_type numerical
_exptl_absorpt_process_details 'NUMABS (Rigaku, 1999)'
_exptl_crystal_colour colorless
_exptl_crystal_density_diffrn 1.863
_exptl_crystal_density_method 'not measured'
_exptl_crystal_description prism
_exptl_crystal_F_000 2080.00
_exptl_crystal_size_max 0.400
_exptl_crystal_size_mid 0.300
_exptl_crystal_size_min 0.050
_refine_diff_density_max 2.32
_refine_diff_density_min -2.31
_refine_ls_extinction_method none
_refine_ls_goodness_of_fit_ref 0.934
_refine_ls_hydrogen_treatment constr
_refine_ls_number_parameters 226
_refine_ls_number_reflns 4435
_refine_ls_number_restraints 0
_refine_ls_R_factor_all 0.0525
_refine_ls_R_factor_gt 0.0413
_refine_ls_shift/su_max 0.000
_refine_ls_structure_factor_coef Fsqd
_refine_ls_weighting_details 'w = 1/[\s^2^(Fo^2^)+(0.0331P)^2^+0.0000P] where P=(Fo^2^+2Fc^2^)/3'
_refine_ls_weighting_scheme calc
_refine_ls_wR_factor_gt 0.0889
_refine_ls_wR_factor_ref 0.0949
_reflns_number_gt 3336
_reflns_number_total 4435
_reflns_threshold_expression F^2^>2.0\s(F^2^)
_cod_data_source_file ol5b02416_si_006.cif
_cod_data_source_block 6a-AuCl
_cod_database_code 1555317
_shelxl_res_file
;

    shelxl.res created by SHELXL-2014/7

TITL AuCl(triphenylphosphole)merge
CELL  0.71075 9.91490 17.29790 22.65240 90.00000 90.00000 90.00000
ZERR  8 0.00277 0.00484 0.00617 0.00000 0.00000 0.00000
LATT 1
SYMM .50-X, .50+Y,    +Z
SYMM    +X, .50-Y, .50+Z
SYMM .50-X,    -Y, .50+Z
SFAC C H AU CL P
UNIT 176 136 8 8 8
L.S. 5
FMAP 2
PLAN -25
WPDB -2
HTAB
BOND $H
CONF
LIST 4
TEMP 0.0
ACTA
SIZE 0.050 0.300 4.000
WGHT    0.033100
FVAR       0.35841
AU1   3    0.420207    0.182481    0.113737    11.00000    0.03611    0.04303 =
         0.05199    0.00853    0.00100    0.00204
CL1   4    0.526907    0.065817    0.116078    11.00000    0.05325    0.05114 =
         0.08013    0.01454    0.00262    0.01230
P1    5    0.310276    0.294213    0.106680    11.00000    0.03763    0.04261 =
         0.04246    0.00330   -0.00325    0.00060
C1    1    0.134880    0.282369    0.087001    11.00000    0.04242    0.04436 =
         0.04761   -0.00778   -0.00732    0.00340
C2    1    0.119726    0.315674    0.033596    11.00000    0.05079    0.06305 =
         0.05305   -0.00201   -0.01559    0.00521
AFIX  43
H2    2    0.037178    0.315659    0.014100    11.00000   -1.20000
AFIX   0
C3    1    0.237305    0.351209    0.008241    11.00000    0.06450    0.05860 =
         0.04177    0.00461   -0.00782    0.00002
AFIX  43
H3    2    0.235118    0.374604   -0.028711    11.00000   -1.20000
AFIX   0
C4    1    0.350617    0.348812    0.040812    11.00000    0.05251    0.04762 =
         0.03983    0.00044    0.00053    0.00493
C5    1    0.034032    0.245355    0.123740    11.00000    0.04057    0.04521 =
         0.05254   -0.01218   -0.00560   -0.00016
C6    1    0.069291    0.197659    0.170548    11.00000    0.04146    0.07422 =
         0.05787    0.00317    0.00390   -0.00408
AFIX  43
H6    2    0.160202    0.191173    0.179358    11.00000   -1.20000
AFIX   0
C7    1   -0.025294    0.159394    0.204612    11.00000    0.06453    0.08124 =
         0.07612    0.00572    0.01537   -0.00921
AFIX  43
H7    2    0.001333    0.127954    0.235810    11.00000   -1.20000
AFIX   0
C8    1   -0.160571    0.168958    0.191208    11.00000    0.06094    0.07065 =
         0.10776   -0.01461    0.02710   -0.01992
AFIX  43
H8    2   -0.225933    0.143110    0.213059    11.00000   -1.20000
AFIX   0
C9    1   -0.197746    0.216277    0.145975    11.00000    0.04033    0.07965 =
         0.11618   -0.02484    0.00481   -0.00723
AFIX  43
H9    2   -0.288866    0.223041    0.137718    11.00000   -1.20000
AFIX   0
C10   1   -0.103425    0.254200    0.112315    11.00000    0.04296    0.07126 =
         0.08009   -0.00900   -0.00674   -0.00586
AFIX  43
H10   2   -0.131422    0.286082    0.081613    11.00000   -1.20000
AFIX   0
C11   1    0.484301    0.380438    0.027254    11.00000    0.05676    0.03886 =
         0.05648    0.00502    0.01093    0.00091
C12   1    0.517121    0.404573   -0.029024    11.00000    0.08244    0.04389 =
         0.05861   -0.00427    0.01712   -0.00380
AFIX  43
H12   2    0.453262    0.401345   -0.058994    11.00000   -1.20000
AFIX   0
C13   1    0.643910    0.433463   -0.041219    11.00000    0.10492    0.04640 =
         0.07248   -0.00155    0.04536   -0.00215
AFIX  43
H13   2    0.664525    0.448282   -0.079638    11.00000   -1.20000
AFIX   0
C14   1    0.740063    0.440859    0.001786    11.00000    0.06655    0.05513 =
         0.10238    0.00255    0.02953   -0.00585
AFIX  43
H14   2    0.825053    0.460426   -0.007070    11.00000   -1.20000
AFIX   0
C15   1    0.708782    0.419173    0.057148    11.00000    0.05109    0.07201 =
         0.10272    0.00811    0.00119   -0.00295
AFIX  43
H15   2    0.772378    0.424895    0.087007    11.00000   -1.20000
AFIX   0
C16   1    0.582729    0.388303    0.070454    11.00000    0.05725    0.06268 =
         0.06874    0.01666    0.00862    0.00170
AFIX  43
H16   2    0.564138    0.372697    0.108890    11.00000   -1.20000
AFIX   0
C17   1    0.313221    0.358908    0.168743    11.00000    0.04538    0.04352 =
         0.03970    0.00575   -0.00380   -0.00934
C18   1    0.391171    0.344328    0.218434    11.00000    0.08474    0.05838 =
         0.05911    0.00479   -0.02274   -0.00002
AFIX  43
H18   2    0.444207    0.300086    0.220736    11.00000   -1.20000
AFIX   0
C19   1    0.388389    0.397466    0.264963    11.00000    0.11445    0.08888 =
         0.05198   -0.00079   -0.03907   -0.01065
AFIX  43
H19   2    0.441231    0.388651    0.298209    11.00000   -1.20000
AFIX   0
C20   1    0.310018    0.461579    0.262436    11.00000    0.12359    0.07352 =
         0.05457   -0.01212   -0.01982   -0.00736
AFIX  43
H20   2    0.307543    0.495449    0.294302    11.00000   -1.20000
AFIX   0
C21   1    0.235294    0.476532    0.213707    11.00000    0.09841    0.06489 =
         0.06412   -0.01480   -0.02157    0.01516
AFIX  43
H21   2    0.183399    0.521243    0.211732    11.00000   -1.20000
AFIX   0
C22   1    0.236264    0.425438    0.167090    11.00000    0.06391    0.05609 =
         0.05104   -0.00688   -0.01312    0.00600
AFIX  43
H22   2    0.184170    0.435914    0.133899    11.00000   -1.20000
AFIX   0
HKLF 4
 
REM  AuCl(triphenylphosphole)merge
REM R1 =  0.0413 for    3336 Fo > 4sig(Fo)  and  0.0525 for all    4435 data
REM    226 parameters refined using      0 restraints
 
END  
     
WGHT      0.0331      0.0000 

REM No hydrogen bonds found for HTAB generation

REM Highest difference peak  2.324,  deepest hole -2.307,  1-sigma level  0.169
Q1    1  -0.2616  0.1828  0.1140  11.00000  0.05    2.23
Q2    1   0.4223  0.0490  0.6140  11.00000  0.05    1.81
Q3    1   0.4211  0.3170  0.1584  11.00000  0.05    1.72
Q4    1   0.5010  0.2415  0.1151  11.00000  0.05    0.97
Q5    1   0.5389  0.1839  0.1180  11.00000  0.05    0.97
Q6    1   0.3390  0.2408  0.1125  11.00000  0.05    0.96
Q7    1   0.5028  0.1831  0.1409  11.00000  0.05    0.92
Q8    1   0.4987  0.1212  0.1128  11.00000  0.05    0.89
Q9    1   0.3069  0.0669  0.1132  11.00000  0.05    0.83
Q10   1   0.4208  0.0514  0.1572  11.00000  0.05    0.82
Q11   1   0.5029  0.1834  0.0888  11.00000  0.05    0.82
Q12   1   0.4243  0.1225  0.1119  11.00000  0.05    0.81
Q13   1   0.4108  0.2404  0.1127  11.00000  0.05    0.81
Q14   1   0.5379  0.2968  0.1124  11.00000  0.05    0.78
Q15   1  -0.2571  0.3186  0.1582  11.00000  0.05    0.77
Q16   1   0.3368  0.1244  0.1115  11.00000  0.05    0.77
Q17   1   0.6368  0.0661  0.1136  11.00000  0.05    0.74
Q18   1   0.7439  0.4524  0.1132  11.00000  0.05    0.71
Q19   1   0.3647  0.4358 -0.1112  11.00000  0.05    0.64
Q20   1   0.1078  0.1825  0.1140  11.00000  0.05    0.59
Q21   1  -0.1436  0.3018  0.1118  11.00000  0.05    0.57
Q22   1   0.4748  0.4358 -0.1132  11.00000  0.05    0.50
Q23   1   0.6348  0.1838  0.1442  11.00000  0.05    0.49
Q24   1   0.4123  0.0269  0.1032  11.00000  0.05    0.47
Q25   1   0.1913  0.1786  0.1138  11.00000  0.05    0.47
;

loop_
_symmetry_equiv_pos_site_id
_space_group_symop_operation_xyz
1 +X,+Y,+Z
2 1/2-X,1/2+Y,+Z
3 +X,1/2-Y,1/2+Z
4 1/2-X,-Y,1/2+Z
5 -X,-Y,-Z
6 1/2+X,1/2-Y,-Z
7 -X,1/2+Y,1/2-Z
8 1/2+X,+Y,1/2-Z

loop_
_atom_site_label
_atom_site_type_symbol
_atom_site_fract_x
_atom_site_fract_y
_atom_site_fract_z
_atom_site_U_iso_or_equiv
_atom_site_adp_type
_atom_site_occupancy
_atom_site_site_symmetry_multiplicity
_atom_site_calc_flag
_atom_site_refinement_flags
Au1 Au 0.42021(2) 0.18248(2) 0.11374(2) 0.04371(10) Uani 1 8 d .
Cl1 Cl 0.52691(16) 0.06582(9) 0.11608(7) 0.0615(4) Uani 1 8 d .
P1 P 0.31028(13) 0.29421(9) 0.10668(6) 0.0409(3) Uani 1 8 d .
C1 C 0.1349(5) 0.2824(3) 0.0870(2) 0.0448(12) Uani 1 8 d .
C2 C 0.1197(6) 0.3157(3) 0.0336(3) 0.0556(15) Uani 1 8 d .
C3 C 0.2373(6) 0.3512(4) 0.0082(2) 0.0550(14) Uani 1 8 d .
C4 C 0.3506(6) 0.3488(3) 0.0408(2) 0.0467(12) Uani 1 8 d .
C5 C 0.0340(6) 0.2454(3) 0.1237(2) 0.0461(13) Uani 1 8 d .
C6 C 0.0693(5) 0.1977(4) 0.1706(3) 0.0578(17) Uani 1 8 d .
C7 C -0.0253(7) 0.1594(4) 0.2046(3) 0.0740(19) Uani 1 8 d .
C8 C -0.1606(7) 0.1690(4) 0.1912(4) 0.080(2) Uani 1 8 d .
C9 C -0.1978(6) 0.2163(5) 0.1460(4) 0.079(2) Uani 1 8 d .
C10 C -0.1034(6) 0.2542(5) 0.1123(3) 0.0648(19) Uani 1 8 d .
C11 C 0.4843(6) 0.3804(3) 0.0273(3) 0.0507(13) Uani 1 8 d .
C12 C 0.5171(7) 0.4046(3) -0.0290(3) 0.0616(16) Uani 1 8 d .
C13 C 0.6439(8) 0.4335(4) -0.0412(3) 0.075(2) Uani 1 8 d .
C14 C 0.7401(7) 0.4409(4) 0.0018(4) 0.075(2) Uani 1 8 d .
C15 C 0.7088(6) 0.4192(4) 0.0571(4) 0.075(2) Uani 1 8 d .
C16 C 0.5827(5) 0.3883(4) 0.0704(3) 0.0629(17) Uani 1 8 d .
C17 C 0.3132(5) 0.3589(3) 0.1687(2) 0.0429(12) Uani 1 8 d .
C18 C 0.3912(7) 0.3443(4) 0.2184(3) 0.0674(18) Uani 1 8 d .
C19 C 0.3884(8) 0.3975(5) 0.2650(3) 0.085(2) Uani 1 8 d .
C20 C 0.3100(8) 0.4616(5) 0.2624(3) 0.084(2) Uani 1 8 d .
C21 C 0.2353(7) 0.4765(4) 0.2137(3) 0.076(2) Uani 1 8 d .
C22 C 0.2363(6) 0.4254(3) 0.1671(3) 0.0570(15) Uani 1 8 d .
H2 H 0.03718 0.31566 0.0141 0.0667 Uiso 1 8 calc R
H3 H 0.23512 0.3746 -0.02871 0.0659 Uiso 1 8 calc R
H6 H 0.1602 0.19117 0.17936 0.0694 Uiso 1 8 calc R
H7 H 0.00133 0.12795 0.23581 0.0887 Uiso 1 8 calc R
H8 H -0.22593 0.14311 0.21306 0.0957 Uiso 1 8 calc R
H9 H -0.28887 0.22304 0.13772 0.0945 Uiso 1 8 calc R
H10 H -0.13142 0.28608 0.08161 0.0777 Uiso 1 8 calc R
H12 H 0.45326 0.40135 -0.05899 0.0740 Uiso 1 8 calc R
H13 H 0.66453 0.44828 -0.07964 0.0895 Uiso 1 8 calc R
H14 H 0.82505 0.46043 -0.00707 0.0896 Uiso 1 8 calc R
H15 H 0.77238 0.42489 0.08701 0.0903 Uiso 1 8 calc R
H16 H 0.56414 0.3727 0.10889 0.0755 Uiso 1 8 calc R
H18 H 0.44421 0.30009 0.22074 0.0809 Uiso 1 8 calc R
H19 H 0.44123 0.38865 0.29821 0.1021 Uiso 1 8 calc R
H20 H 0.30754 0.49545 0.2943 0.1007 Uiso 1 8 calc R
H21 H 0.1834 0.52124 0.21173 0.0910 Uiso 1 8 calc R
H22 H 0.18417 0.43591 0.1339 0.0684 Uiso 1 8 calc R

loop_
_atom_site_aniso_label
_atom_site_aniso_U_11
_atom_site_aniso_U_22
_atom_site_aniso_U_33
_atom_site_aniso_U_12
_atom_site_aniso_U_13
_atom_site_aniso_U_23
Au1 0.03611(15) 0.04303(18) 0.05199(17) 0.00204(8) 0.00100(8) 0.00853(9)
Cl1 0.0532(9) 0.0511(10) 0.0801(11) 0.0123(7) 0.0026(7) 0.0145(7)
P1 0.0376(7) 0.0426(9) 0.0425(7) 0.0006(6) -0.0032(5) 0.0033(6)
C1 0.042(3) 0.044(3) 0.048(3) 0.003(2) -0.007(2) -0.008(2)
C2 0.051(3) 0.063(4) 0.053(4) 0.005(3) -0.016(3) -0.002(3)
C3 0.065(4) 0.059(4) 0.042(3) 0.000(3) -0.008(3) 0.005(3)
C4 0.053(3) 0.048(3) 0.040(3) 0.005(3) 0.001(2) 0.000(2)
C5 0.041(3) 0.045(4) 0.053(3) -0.000(2) -0.006(2) -0.012(3)
C6 0.041(3) 0.074(5) 0.058(4) -0.004(3) 0.004(3) 0.003(3)
C7 0.065(4) 0.081(5) 0.076(5) -0.009(4) 0.015(4) 0.006(4)
C8 0.061(4) 0.071(5) 0.108(6) -0.020(4) 0.027(4) -0.015(4)
C9 0.040(3) 0.080(6) 0.116(6) -0.007(3) 0.005(4) -0.025(5)
C10 0.043(3) 0.071(6) 0.080(5) -0.006(3) -0.007(3) -0.009(3)
C11 0.057(3) 0.039(3) 0.056(3) 0.001(2) 0.011(3) 0.005(3)
C12 0.082(4) 0.044(4) 0.059(4) -0.004(3) 0.017(3) -0.004(3)
C13 0.105(6) 0.046(4) 0.072(5) -0.002(4) 0.045(4) -0.002(3)
C14 0.067(5) 0.055(5) 0.102(6) -0.006(3) 0.030(4) 0.003(4)
C15 0.051(4) 0.072(5) 0.103(6) -0.003(3) 0.001(4) 0.008(4)
C16 0.057(4) 0.063(5) 0.069(4) 0.002(3) 0.009(3) 0.017(3)
C17 0.045(3) 0.044(3) 0.040(3) -0.009(2) -0.004(2) 0.006(2)
C18 0.085(5) 0.058(4) 0.059(4) -0.000(3) -0.023(3) 0.005(3)
C19 0.114(6) 0.089(6) 0.052(4) -0.011(5) -0.039(4) -0.001(4)
C20 0.124(7) 0.074(6) 0.055(4) -0.007(5) -0.020(4) -0.012(4)
C21 0.098(5) 0.065(5) 0.064(4) 0.015(4) -0.022(4) -0.015(3)
C22 0.064(4) 0.056(4) 0.051(4) 0.006(3) -0.013(3) -0.007(3)

loop_
_atom_type_symbol
_atom_type_description
_atom_type_scat_dispersion_real
_atom_type_scat_dispersion_imag
_atom_type_scat_source
C C 0.0033 0.0016
;
International Tables for Crystallography
(Vol. C, Tables 4.2.6.8 and 6.1.1.4)
;
H H 0.0000 0.0000
;
International Tables for Crystallography
(Vol. C, Table 6.1.1.4)
;
Au Au -2.0133 8.8022
;
International Tables for Crystallography
(Vol. C, Tables 4.2.6.8 and 6.1.1.4)
;
Cl Cl 0.1484 0.1585
;
International Tables for Crystallography
(Vol. C, Tables 4.2.6.8 and 6.1.1.4)
;
P P 0.1023 0.0942
;
International Tables for Crystallography
(Vol. C, Tables 4.2.6.8 and 6.1.1.4)
;

loop_
_geom_angle_atom_site_label_1
_geom_angle_atom_site_label_2
_geom_angle_atom_site_label_3
_geom_angle
_geom_angle_publ_flag
Cl1 Au1 P1 176.71(6) yes
Au1 P1 C1 113.00(19) yes
Au1 P1 C4 113.84(19) yes
Au1 P1 C17 118.48(18) yes
C1 P1 C4 93.9(3) yes
C1 P1 C17 106.2(2) yes
C4 P1 C17 108.4(2) yes
P1 C1 C2 106.3(4) yes
P1 C1 C5 124.9(4) yes
C2 C1 C5 128.8(5) yes
C1 C2 C3 116.8(5) yes
C2 C3 C4 116.4(5) yes
P1 C4 C3 106.5(4) yes
P1 C4 C11 124.5(4) yes
C3 C4 C11 129.0(5) yes
C1 C5 C6 121.8(5) yes
C1 C5 C10 121.2(5) yes
C6 C5 C10 116.9(5) yes
C5 C6 C7 122.7(5) yes
C6 C7 C8 118.5(7) yes
C7 C8 C9 119.9(7) yes
C8 C9 C10 121.3(6) yes
C5 C10 C9 120.6(6) yes
C4 C11 C12 121.3(5) yes
C4 C11 C16 121.6(5) yes
C12 C11 C16 117.1(5) yes
C11 C12 C13 120.6(6) yes
C12 C13 C14 121.7(7) yes
C13 C14 C15 118.5(7) yes
C14 C15 C16 121.0(7) yes
C11 C16 C15 121.1(6) yes
P1 C17 C18 122.0(4) yes
P1 C17 C22 119.3(4) yes
C18 C17 C22 118.7(5) yes
C17 C18 C19 118.7(6) yes
C18 C19 C20 121.1(7) yes
C19 C20 C21 120.3(7) yes
C20 C21 C22 119.9(7) yes
C17 C22 C21 121.2(5) yes
C1 C2 H2 121.608 no
C3 C2 H2 121.591 no
C2 C3 H3 121.795 no
C4 C3 H3 121.781 no
C5 C6 H6 118.668 no
C7 C6 H6 118.663 no
C6 C7 H7 120.757 no
C8 C7 H7 120.746 no
C7 C8 H8 120.044 no
C9 C8 H8 120.042 no
C8 C9 H9 119.325 no
C10 C9 H9 119.326 no
C5 C10 H10 119.680 no
C9 C10 H10 119.678 no
C11 C12 H12 119.706 no
C13 C12 H12 119.698 no
C12 C13 H13 119.157 no
C14 C13 H13 119.149 no
C13 C14 H14 120.755 no
C15 C14 H14 120.770 no
C14 C15 H15 119.473 no
C16 C15 H15 119.481 no
C11 C16 H16 119.476 no
C15 C16 H16 119.462 no
C17 C18 H18 120.652 no
C19 C18 H18 120.629 no
C18 C19 H19 119.427 no
C20 C19 H19 119.425 no
C19 C20 H20 119.868 no
C21 C20 H20 119.853 no
C20 C21 H21 120.050 no
C22 C21 H21 120.038 no
C17 C22 H22 119.401 no
C21 C22 H22 119.415 no

loop_
_geom_bond_atom_site_label_1
_geom_bond_atom_site_label_2
_geom_bond_distance
_geom_bond_publ_flag
Au1 Cl1 2.2791(17) yes
Au1 P1 2.2246(16) yes
P1 C1 1.807(5) yes
P1 C4 1.811(5) yes
P1 C17 1.797(5) yes
C1 C2 1.348(8) yes
C1 C5 1.450(8) yes
C2 C3 1.438(8) yes
C3 C4 1.345(8) yes
C4 C11 1.466(8) yes
C5 C6 1.388(9) yes
C5 C10 1.396(8) yes
C6 C7 1.383(9) yes
C7 C8 1.385(10) yes
C8 C9 1.362(12) yes
C9 C10 1.373(10) yes
C11 C12 1.380(8) yes
C11 C16 1.389(8) yes
C12 C13 1.381(10) yes
C13 C14 1.369(11) yes
C14 C15 1.345(12) yes
C15 C16 1.392(9) yes
C17 C18 1.388(8) yes
C17 C22 1.381(8) yes
C18 C19 1.399(10) yes
C19 C20 1.355(12) yes
C20 C21 1.354(10) yes
C21 C22 1.377(9) yes
C2 H2 0.930 no
C3 H3 0.930 no
C6 H6 0.930 no
C7 H7 0.930 no
C8 H8 0.930 no
C9 H9 0.930 no
C10 H10 0.930 no
C12 H12 0.930 no
C13 H13 0.930 no
C14 H14 0.930 no
C15 H15 0.930 no
C16 H16 0.930 no
C18 H18 0.930 no
C19 H19 0.930 no
C20 H20 0.930 no
C21 H21 0.930 no
C22 H22 0.930 no

loop_
_geom_contact_atom_site_label_1
_geom_contact_atom_site_label_2
_geom_contact_distance
_geom_contact_publ_flag
_geom_contact_site_symmetry_2
P1 C6 3.254(6) no .
P1 C16 3.259(6) no .
C1 C22 3.229(8) no .
C2 C10 3.034(9) no .
C3 C12 3.043(9) no .
C4 C22 3.350(8) no .
C5 C8 2.794(9) no .
C5 C17 3.544(8) no .
C6 C9 2.725(8) no .
C7 C10 2.768(10) no .
C11 C14 2.803(9) no .
C12 C15 2.736(10) no .
C13 C16 2.716(10) no .
C16 C17 3.515(8) no .
C17 C20 2.768(9) no .
C18 C21 2.762(10) no .
C19 C22 2.725(9) no .
C5 C12 3.370(8) no 6_455
C10 C12 3.540(10) no 6_455
C11 C13 3.475(8) no 5_665
C12 C5 3.370(8) no 6_555
C12 C10 3.540(10) no 6_555
C12 C12 3.570(8) no 5_665
C12 C13 3.596(9) no 5_665
C13 C11 3.475(8) no 5_665
C13 C12 3.596(9) no 5_665
Au1 H6 2.9796 no .
Au1 H16 3.5882 no .
Au1 H18 3.1734 no .
P1 H2 3.4450 no .
P1 H3 3.4489 no .
P1 H6 2.8463 no .
P1 H16 2.8603 no .
P1 H18 2.9068 no .
P1 H22 2.8199 no .
C1 H3 3.2254 no .
C1 H6 2.6323 no .
C1 H10 2.6439 no .
C1 H22 2.9020 no .
C2 H10 2.7650 no .
C2 H22 3.1458 no .
C3 H12 2.7670 no .
C3 H22 3.2445 no .
C4 H2 3.2176 no .
C4 H12 2.6405 no .
C4 H16 2.6516 no .
C4 H22 3.0725 no .
C5 H2 2.7656 no .
C5 H7 3.2671 no .
C5 H9 3.2402 no .
C6 H8 3.2226 no .
C6 H10 3.2185 no .
C7 H9 3.2152 no .
C8 H6 3.2147 no .
C8 H10 3.2174 no .
C9 H7 3.2205 no .
C10 H2 2.8326 no .
C10 H6 3.2135 no .
C10 H8 3.2211 no .
C11 H3 2.7787 no .
C11 H13 3.2300 no .
C11 H15 3.2530 no .
C12 H3 2.8437 no .
C12 H14 3.2407 no .
C12 H16 3.2063 no .
C13 H15 3.1752 no .
C14 H12 3.2324 no .
C14 H16 3.2122 no .
C15 H13 3.1698 no .
C16 H12 3.2088 no .
C16 H14 3.2269 no .
C17 H6 3.2831 no .
C17 H16 2.8433 no .
C17 H19 3.2368 no .
C17 H21 3.2388 no .
C18 H16 3.0560 no .
C18 H20 3.2364 no .
C18 H22 3.2231 no .
C19 H21 3.1888 no .
C20 H18 3.2351 no .
C20 H22 3.1988 no .
C21 H19 3.1850 no .
C22 H18 3.2295 no .
C22 H20 3.2046 no .
H2 H3 2.4148 no .
H2 H10 2.3227 no .
H3 H12 2.3157 no .
H6 H7 2.3048 no .
H6 H18 3.5154 no .
H7 H8 2.3263 no .
H8 H9 2.2833 no .
H9 H10 2.2895 no .
H12 H13 2.2947 no .
H13 H14 2.2977 no .
H14 H15 2.2787 no .
H15 H16 2.3073 no .
H16 H18 3.0677 no .
H18 H19 2.3296 no .
H19 H20 2.2755 no .
H20 H21 2.2831 no .
H21 H22 2.2994 no .
Au1 H2 3.1196 no 6_555
Au1 H9 3.0178 no 1_655
Au1 H13 3.4841 no 6_455
Au1 H14 3.5833 no 6_455
Cl1 H2 3.5930 no 6_555
Cl1 H3 3.0399 no 6_555
Cl1 H7 3.5321 no 8_555
Cl1 H8 3.5523 no 1_655
Cl1 H9 3.3125 no 1_655
Cl1 H14 3.2108 no 6_455
Cl1 H15 3.2151 no 2_645
Cl1 H20 2.8805 no 7_645
Cl1 H21 3.1044 no 2_545
Cl1 H22 3.0972 no 2_545
C3 H9 3.5565 no 6_555
C3 H10 3.3877 no 6_555
C3 H14 3.3165 no 5_665
C5 H12 3.0384 no 6_455
C5 H19 3.1807 no 8_455
C6 H8 3.4589 no 8_555
C6 H12 3.2624 no 6_455
C6 H13 3.3920 no 6_455
C6 H18 3.2774 no 8_455
C7 H8 3.5167 no 8_555
C7 H12 3.4685 no 6_455
C7 H18 2.9790 no 8_455
C7 H21 3.4292 no 7_545
C8 H6 3.4499 no 8_455
C8 H12 3.4240 no 6_455
C8 H18 3.1941 no 8_455
C8 H20 3.3525 no 7_545
C8 H21 3.3785 no 7_545
C9 H3 3.1577 no 6_455
C9 H12 3.2039 no 6_455
C9 H19 3.5196 no 8_455
C10 H3 3.3337 no 6_455
C10 H12 3.0025 no 6_455
C10 H15 3.2501 no 1_455
C10 H19 3.1165 no 8_455
C11 H2 3.5579 no 6_555
C11 H13 3.5162 no 5_665
C13 H22 3.5241 no 5_665
C14 H3 3.2592 no 5_665
C14 H10 3.4729 no 1_655
C14 H12 3.5781 no 5_665
C15 H10 2.8491 no 1_655
C15 H12 3.4959 no 5_665
C16 H9 3.4806 no 1_655
C16 H10 3.3501 no 1_655
C19 H15 3.5766 no 8_455
C20 H7 3.4849 no 2_555
C20 H8 3.2959 no 7_555
C20 H15 3.4889 no 8_455
C21 H8 3.3262 no 7_555
C21 H13 3.4499 no 5_665
C21 H19 3.2991 no 8_455
C22 H13 3.1086 no 5_665
C22 H19 3.0951 no 8_455
H2 Au1 3.1196 no 6_455
H2 Cl1 3.5930 no 6_455
H2 C11 3.5579 no 6_455
H2 H14 3.3053 no 1_455
H3 Cl1 3.0399 no 6_455
H3 C9 3.1577 no 6_555
H3 C10 3.3337 no 6_555
H3 C14 3.2592 no 5_665
H3 H9 3.0011 no 6_555
H3 H10 3.3034 no 6_555
H3 H14 3.0259 no 5_665
H6 C8 3.4499 no 8_555
H6 H8 2.8115 no 8_555
H6 H13 3.3050 no 6_455
H6 H21 3.4033 no 2_545
H7 Cl1 3.5321 no 8_455
H7 C20 3.4849 no 2_545
H7 H8 2.9535 no 8_555
H7 H18 3.1868 no 8_455
H7 H20 3.2557 no 2_545
H7 H21 2.8590 no 7_545
H8 Cl1 3.5523 no 1_455
H8 C6 3.4589 no 8_455
H8 C7 3.5167 no 8_455
H8 C20 3.2959 no 7_545
H8 C21 3.3262 no 7_545
H8 H6 2.8115 no 8_455
H8 H7 2.9535 no 8_455
H8 H18 3.5310 no 8_455
H8 H20 2.6845 no 7_545
H8 H21 2.7431 no 7_545
H9 Au1 3.0178 no 1_455
H9 Cl1 3.3125 no 1_455
H9 C3 3.5565 no 6_455
H9 C16 3.4806 no 1_455
H9 H3 3.0011 no 6_455
H9 H16 3.0418 no 1_455
H9 H18 3.5095 no 1_455
H10 C3 3.3877 no 6_455
H10 C14 3.4729 no 1_455
H10 C15 2.8491 no 1_455
H10 C16 3.3501 no 1_455
H10 H3 3.3034 no 6_455
H10 H12 3.3881 no 6_455
H10 H15 2.5865 no 1_455
H10 H16 3.4261 no 1_455
H10 H19 3.3284 no 8_455
H12 C5 3.0384 no 6_555
H12 C6 3.2624 no 6_555
H12 C7 3.4685 no 6_555
H12 C8 3.4240 no 6_555
H12 C9 3.2039 no 6_555
H12 C10 3.0025 no 6_555
H12 C14 3.5781 no 5_665
H12 C15 3.4959 no 5_665
H12 H10 3.3881 no 6_555
H13 Au1 3.4841 no 6_555
H13 C6 3.3920 no 6_555
H13 C11 3.5162 no 5_665
H13 C21 3.4499 no 5_665
H13 C22 3.1086 no 5_665
H13 H6 3.3050 no 6_555
H13 H21 3.3918 no 5_665
H13 H22 2.7882 no 5_665
H14 Au1 3.5833 no 6_555
H14 Cl1 3.2108 no 6_555
H14 C3 3.3165 no 5_665
H14 H2 3.3053 no 1_655
H14 H3 3.0259 no 5_665
H14 H22 3.3879 no 5_665
H15 Cl1 3.2151 no 2_655
H15 C10 3.2501 no 1_655
H15 C19 3.5766 no 8_555
H15 C20 3.4889 no 8_555
H15 H10 2.5865 no 1_655
H15 H19 3.1553 no 8_555
H15 H20 2.9732 no 8_555
H16 H9 3.0418 no 1_655
H16 H10 3.4261 no 1_655
H18 C6 3.2774 no 8_555
H18 C7 2.9790 no 8_555
H18 C8 3.1941 no 8_555
H18 H7 3.1868 no 8_555
H18 H8 3.5310 no 8_555
H18 H9 3.5095 no 1_655
H19 C5 3.1807 no 8_555
H19 C9 3.5196 no 8_555
H19 C10 3.1165 no 8_555
H19 C21 3.2991 no 8_555
H19 C22 3.0951 no 8_555
H19 H10 3.3284 no 8_555
H19 H15 3.1553 no 8_455
H19 H21 3.3281 no 8_555
H19 H22 2.9724 no 8_555
H20 Cl1 2.8805 no 7_655
H20 C8 3.3525 no 7_555
H20 H7 3.2557 no 2_555
H20 H8 2.6845 no 7_555
H20 H15 2.9732 no 8_455
H21 Cl1 3.1044 no 2_555
H21 C7 3.4292 no 7_555
H21 C8 3.3785 no 7_555
H21 H6 3.4033 no 2_555
H21 H7 2.8590 no 7_555
H21 H8 2.7431 no 7_555
H21 H13 3.3918 no 5_665
H21 H19 3.3281 no 8_455
H22 Cl1 3.0972 no 2_555
H22 C13 3.5241 no 5_665
H22 H13 2.7882 no 5_665
H22 H14 3.3879 no 5_665
H22 H19 2.9724 no 8_455

loop_
_geom_torsion_atom_site_label_1
_geom_torsion_atom_site_label_2
_geom_torsion_atom_site_label_3
_geom_torsion_atom_site_label_4
_geom_torsion
_geom_torsion_publ_flag
Au1 P1 C1 C2 -115.5(3) no
Au1 P1 C1 C5 65.7(4) no
Au1 P1 C4 C3 114.3(3) no
Au1 P1 C4 C11 -63.8(4) no
Au1 P1 C17 C18 5.8(4) no
Au1 P1 C17 C22 -174.5(2) no
C1 P1 C4 C3 -3.0(4) no
C1 P1 C4 C11 178.9(4) no
C4 P1 C1 C2 2.5(4) no
C4 P1 C1 C5 -176.3(4) no
C1 P1 C17 C18 134.1(4) no
C1 P1 C17 C22 -46.2(4) no
C17 P1 C1 C2 112.9(3) no
C17 P1 C1 C5 -65.8(4) no
C4 P1 C17 C18 -125.9(4) no
C4 P1 C17 C22 53.8(4) no
C17 P1 C4 C3 -111.5(3) no
C17 P1 C4 C11 70.4(4) no
P1 C1 C2 C3 -1.4(6) no
P1 C1 C5 C6 -17.4(7) no
P1 C1 C5 C10 164.7(4) no
C2 C1 C5 C6 164.1(5) no
C2 C1 C5 C10 -13.8(9) no
C5 C1 C2 C3 177.4(5) no
C1 C2 C3 C4 -1.0(8) no
C2 C3 C4 P1 2.8(6) no
C2 C3 C4 C11 -179.2(5) no
P1 C4 C11 C12 163.9(3) no
P1 C4 C11 C16 -16.8(7) no
C3 C4 C11 C12 -13.7(9) no
C3 C4 C11 C16 165.5(5) no
C1 C5 C6 C7 -177.3(5) no
C1 C5 C10 C9 177.3(5) no
C6 C5 C10 C9 -0.7(9) no
C10 C5 C6 C7 0.6(9) no
C5 C6 C7 C8 0.2(10) no
C6 C7 C8 C9 -1.1(11) no
C7 C8 C9 C10 1.1(12) no
C8 C9 C10 C5 -0.2(12) no
C4 C11 C12 C13 -179.3(5) no
C4 C11 C16 C15 -179.3(5) no
C12 C11 C16 C15 -0.1(9) no
C16 C11 C12 C13 1.4(8) no
C11 C12 C13 C14 -1.5(9) no
C12 C13 C14 C15 0.0(9) no
C13 C14 C15 C16 1.4(10) no
C14 C15 C16 C11 -1.4(10) no
P1 C17 C18 C19 179.9(4) no
P1 C17 C22 C21 179.9(3) no
C18 C17 C22 C21 -0.4(8) no
C22 C17 C18 C19 0.2(8) no
C17 C18 C19 C20 0.9(10) no
C18 C19 C20 C21 -1.9(11) no
C19 C20 C21 C22 1.6(11) no
C20 C21 C22 C17 -0.5(9) no
